data_4302418
loop_
_publ_author_name
'Duane C. Wilson'
'Shengming Liu'
'Xuenian Chen'
'Edward A. Meyers'
'Xiaoguang Bao'
'Andrey V. Prosvirin'
'Kim R. Dunbar'
'Christopher M. Hadad'
'Sheldon G. Shore'

_publ_section_title
;
Water-Free Rare Earth-Prussian Blue Type Analogues: Synthesis, Structure,
Computational Analysis, and Magnetic Data of {LnIII(DMF)6FeIII(CN)6}\\infty (Ln
= Rare Earths Excluding Pm)
;
_journal_name_full 'Inorganic Chemistry'
_journal_page_first 5725
_journal_page_last 5735
_journal_paper_doi 10.1021/ic8022369
_journal_volume 48
_journal_year 2009
_chemical_formula_moiety 'C24 H42 Fe Ho N12 O6'
_chemical_formula_sum 'C24 H42 Fe Ho N12 O6'
_chemical_formula_weight 815.48
_chemical_melting_point ?
_chemical_name_common
; 
 Ho(DMF)6Fe(CN)6
;
_chemical_name_systematic
; 
 hexakis(N,N-dimethylformamide)Holmium(III) hexacyanoferrate(III) 
;
_space_group_IT_number 15
_symmetry_cell_setting monoclinic
_symmetry_space_group_name_Hall '-C 2yc'
_symmetry_space_group_name_H-M 'C 1 2/c 1'
_atom_sites_solution_hydrogens geom
_atom_sites_solution_primary direct
_atom_sites_solution_secondary difmap
_audit_creation_method SHELXL-97
_cell_angle_alpha 90.00
_cell_angle_beta 113.13(3)
_cell_angle_gamma 90.00
_cell_formula_units_Z 4
_cell_length_a 19.866(4)
_cell_length_b 10.375(2)
_cell_length_c 18.368(4)
_cell_measurement_reflns_used 4216
_cell_measurement_temperature 294(2)
_cell_measurement_theta_max 27.48
_cell_measurement_theta_min 1.00
_cell_volume 3481.5(15)
_computing_cell_refinement 'HKL Scalepack (Otwinowski & Minor, 1997)'
_computing_data_collection 'Collect (Nonius BV, 1997-2000)'
_computing_data_reduction 'HKL Denzo and Scalepack (Otwinowski & Minor, 1997)'
_computing_molecular_graphics SHELXTL-97
_computing_publication_material SHELXTL-97
_computing_structure_refinement 'SHELXL-97 (Sheldrick, 1997)'
_computing_structure_solution 'SHELXS-97 (Sheldrick, 1990)'
_diffrn_ambient_temperature 294(2)
_diffrn_measured_fraction_theta_full 0.999
_diffrn_measured_fraction_theta_max 0.999
_diffrn_measurement_device_type 'Nonius Kappa CCD'
_diffrn_measurement_method 'Phi and omega scans'
_diffrn_radiation_monochromator graphite
_diffrn_radiation_source 'fine-focus sealed tube'
_diffrn_radiation_type MoK\a
_diffrn_radiation_wavelength 0.71073
_diffrn_reflns_av_R_equivalents 0.0276
_diffrn_reflns_av_sigmaI/netI 0.0404
_diffrn_reflns_limit_h_max 25
_diffrn_reflns_limit_h_min -25
_diffrn_reflns_limit_k_max 13
_diffrn_reflns_limit_k_min -13
_diffrn_reflns_limit_l_max 23
_diffrn_reflns_limit_l_min -23
_diffrn_reflns_number 7762
_diffrn_reflns_theta_full 27.49
_diffrn_reflns_theta_max 27.49
_diffrn_reflns_theta_min 2.23
_exptl_absorpt_coefficient_mu 2.725
_exptl_absorpt_correction_T_max 0.8115
_exptl_absorpt_correction_T_min 0.5729
_exptl_absorpt_correction_type multi-scan
_exptl_absorpt_process_details 'HKL scalepack (Otwinowski & Minor, 1997)'
_exptl_crystal_colour yellow
_exptl_crystal_density_diffrn 1.556
_exptl_crystal_density_meas ?
_exptl_crystal_density_method .
_exptl_crystal_description 'Hexagonal plate'
_exptl_crystal_F_000 1644
_exptl_crystal_size_max 0.23
_exptl_crystal_size_mid 0.15
_exptl_crystal_size_min 0.08
_refine_diff_density_max 1.054
_refine_diff_density_min -1.296
_refine_diff_density_rms 0.342
_refine_ls_extinction_method none
_refine_ls_goodness_of_fit_ref 1.264
_refine_ls_hydrogen_treatment constr
_refine_ls_matrix_type full
_refine_ls_number_parameters 207
_refine_ls_number_reflns 4000
_refine_ls_number_restraints 0
_refine_ls_restrained_S_all 1.264
_refine_ls_R_factor_all 0.0445
_refine_ls_R_factor_gt 0.0272
_refine_ls_shift/su_max 0.000
_refine_ls_shift/su_mean 0.000
_refine_ls_structure_factor_coef Fsqd
_refine_ls_weighting_details 'calc w=1/[\s^2^(Fo^2^)+(0.0562P)^2^+0.0000P] where P=(Fo^2^+2Fc^2^)/3'
_refine_ls_weighting_scheme calc
_refine_ls_wR_factor_gt 0.0717
_refine_ls_wR_factor_ref 0.1067
_reflns_number_gt 3326
_reflns_number_total 4000
_reflns_threshold_expression >2sigma(I)
_cod_data_source_file ic8022369_si_002_05.cif
_cod_data_source_block 6
_cod_depositor_comments
;
The following automatic conversions were performed:
'_symmetry_cell_setting' value 'Monoclinic' changed to 'monoclinic'
according to '/home/saulius/struct/CIF-dictionaries/cif_core.dic'
dictionary named 'cif_core.dic' version 2.4.1 from
2010-06-29.

'_exptl_absorpt_correction_type' value 'multi scan' changed
to 'multi-scan' according to
'/home/saulius/struct/CIF-dictionaries/cif_core.dic' dictionary named
'cif_core.dic' version 2.4.1 from 2010-06-29.

Automatic conversion script
Id: cif_fix_enum 1527 2010-12-29 10:47:43Z saulius 

The following automatic conversions were performed:

'_chemical_melting_point' value 'not measured' was changed to '?' -
the value is undefined or not given.

Automatic conversion script
Id: cif_fix_values 1646 2011-03-28 12:23:43Z adriana 
;
_cod_original_sg_symbol_H-M 'C 1 2/c 1 '
_cod_database_code 4302418

loop_
_symmetry_equiv_pos_as_xyz
'x, y, z'
'-x, y, -z+1/2'
'x+1/2, y+1/2, z'
'-x+1/2, y+1/2, -z+1/2'
'-x, -y, -z'
'x, -y, z-1/2'
'-x+1/2, -y+1/2, -z'
'x+1/2, -y+1/2, z-1/2'

loop_
_atom_site_label
_atom_site_type_symbol
_atom_site_fract_x
_atom_site_fract_y
_atom_site_fract_z
_atom_site_U_iso_or_equiv
_atom_site_adp_type
_atom_site_occupancy
_atom_site_symmetry_multiplicity
_atom_site_calc_flag
_atom_site_refinement_flags
_atom_site_disorder_assembly
_atom_site_disorder_group
Ho1 Ho 0.0000 0.07934(3) 0.2500 0.02262(11) Uani 1 2 d S . .
Fe1 Fe -0.2500 0.2500 0.0000 0.0270(2) Uani 1 2 d S . .
C1 C -0.1620(2) 0.1936(4) 0.0861(3) 0.0296(10) Uani 1 1 d . . .
N1 N -0.1099(2) 0.1599(4) 0.1380(2) 0.0352(9) Uani 1 1 d . . .
C2 C -0.2630(3) 0.3830(5) 0.0689(3) 0.0360(11) Uani 1 1 d . . .
N2 N -0.2696(3) 0.4612(5) 0.1098(3) 0.0569(13) Uani 1 1 d . . .
C3 C -0.3071(3) 0.1270(5) 0.0332(3) 0.0390(12) Uani 1 1 d . . .
N3 N -0.3415(3) 0.0552(5) 0.0518(4) 0.0654(16) Uani 1 1 d . . .
O1 O -0.0878(2) -0.0859(3) 0.2094(2) 0.0403(9) Uani 1 1 d . . .
C11 C -0.1429(3) -0.1040(5) 0.2251(3) 0.0388(12) Uani 1 1 d . . .
H11 H -0.1426 -0.0704 0.2722 0.047 Uiso 1 1 calc R . .
N11 N -0.2008(2) -0.1671(4) 0.1794(2) 0.0410(10) Uani 1 1 d . . .
C12 C -0.2631(3) -0.1857(7) 0.2013(4) 0.0652(19) Uani 1 1 d . . .
H12A H -0.2500 -0.1595 0.2553 0.098 Uiso 1 1 calc R . .
H12B H -0.2767 -0.2751 0.1958 0.098 Uiso 1 1 calc R . .
H12C H -0.3036 -0.1348 0.1673 0.098 Uiso 1 1 calc R . .
C13 C -0.2078(3) -0.2130(6) 0.1019(3) 0.0565(16) Uani 1 1 d . . .
H13A H -0.2426 -0.1605 0.0616 0.085 Uiso 1 1 calc R . .
H13B H -0.2242 -0.3008 0.0953 0.085 Uiso 1 1 calc R . .
H13C H -0.1611 -0.2079 0.0979 0.085 Uiso 1 1 calc R . .
O2 O 0.01135(17) -0.0079(3) 0.13615(18) 0.0353(8) Uani 1 1 d . . .
C21 C -0.0373(3) -0.0589(5) 0.0774(3) 0.0323(11) Uani 1 1 d . . .
H21 H -0.0855 -0.0355 0.0661 0.039 Uiso 1 1 calc R . .
N21 N -0.0256(2) -0.1424(4) 0.0306(2) 0.0333(9) Uani 1 1 d . . .
C22 C -0.0867(3) -0.1973(5) -0.0360(3) 0.0455(13) Uani 1 1 d . . .
H22A H -0.0904 -0.2877 -0.0271 0.068 Uiso 1 1 calc R . .
H22B H -0.0788 -0.1852 -0.0838 0.068 Uiso 1 1 calc R . .
H22C H -0.1313 -0.1550 -0.0408 0.068 Uiso 1 1 calc R . .
C23 C 0.0479(3) -0.1860(5) 0.0434(3) 0.0447(13) Uani 1 1 d . . .
H23A H 0.0833 -0.1296 0.0803 0.067 Uiso 1 1 calc R . .
H23B H 0.0539 -0.1851 -0.0060 0.067 Uiso 1 1 calc R . .
H23C H 0.0550 -0.2721 0.0643 0.067 Uiso 1 1 calc R . .
O3 O 0.04512(19) 0.2498(3) 0.20109(19) 0.0403(9) Uani 1 1 d . . .
C31 C 0.0782(3) 0.3528(5) 0.2283(3) 0.0392(12) Uani 1 1 d . . .
H31 H 0.1180 0.3499 0.2767 0.047 Uiso 1 1 calc R . .
N31 N 0.0600(3) 0.4642(4) 0.1929(3) 0.0448(11) Uani 1 1 d . . .
C32 C 0.1036(5) 0.5786(6) 0.2268(5) 0.075(2) Uani 1 1 d . . .
H32A H 0.1441 0.5556 0.2746 0.113 Uiso 1 1 calc R . .
H32B H 0.0738 0.6415 0.2384 0.113 Uiso 1 1 calc R . .
H32C H 0.1216 0.6140 0.1896 0.113 Uiso 1 1 calc R . .
C33 C -0.0018(4) 0.4761(7) 0.1177(4) 0.068(2) Uani 1 1 d . . .
H33A H 0.0156 0.4938 0.0768 0.103 Uiso 1 1 calc R . .
H33B H -0.0328 0.5453 0.1205 0.103 Uiso 1 1 calc R . .
H33C H -0.0291 0.3970 0.1060 0.103 Uiso 1 1 calc R . .

loop_
_atom_site_aniso_label
_atom_site_aniso_U_11
_atom_site_aniso_U_22
_atom_site_aniso_U_33
_atom_site_aniso_U_23
_atom_site_aniso_U_13
_atom_site_aniso_U_12
Ho1 0.01827(16) 0.02293(17) 0.01977(16) 0.000 0.00006(11) 0.000
Fe1 0.0208(4) 0.0295(5) 0.0227(4) 0.0016(4) -0.0001(4) 0.0049(4)
C1 0.027(2) 0.031(2) 0.026(2) -0.0029(19) 0.0050(19) 0.004(2)
N1 0.031(2) 0.035(2) 0.028(2) -0.0003(18) -0.0004(18) 0.0075(18)
C2 0.029(3) 0.038(3) 0.031(3) 0.001(2) 0.001(2) 0.004(2)
N2 0.061(3) 0.054(3) 0.050(3) -0.016(3) 0.016(3) 0.006(3)
C3 0.029(3) 0.041(3) 0.041(3) 0.009(2) 0.007(2) 0.006(2)
N3 0.048(3) 0.066(4) 0.081(4) 0.022(3) 0.024(3) 0.003(3)
O1 0.0353(19) 0.042(2) 0.038(2) -0.0014(16) 0.0083(16) -0.0146(16)
C11 0.037(3) 0.037(3) 0.034(3) 0.001(2) 0.005(2) -0.004(2)
N11 0.029(2) 0.049(3) 0.039(2) -0.004(2) 0.0062(18) -0.012(2)
C12 0.041(3) 0.094(6) 0.059(4) -0.008(4) 0.018(3) -0.017(3)
C13 0.051(3) 0.070(4) 0.044(3) -0.019(3) 0.013(3) -0.020(3)
O2 0.0306(18) 0.040(2) 0.0290(17) -0.0073(15) 0.0049(14) -0.0011(15)
C21 0.030(2) 0.037(3) 0.029(2) -0.003(2) 0.011(2) -0.001(2)
N21 0.033(2) 0.036(2) 0.028(2) -0.0044(18) 0.0086(17) -0.0015(18)
C22 0.044(3) 0.051(3) 0.036(3) -0.016(2) 0.011(2) -0.011(3)
C23 0.042(3) 0.048(3) 0.046(3) -0.001(3) 0.019(2) 0.008(3)
O3 0.051(2) 0.036(2) 0.0316(18) -0.0025(15) 0.0127(16) -0.0160(17)
C31 0.041(3) 0.043(3) 0.031(3) -0.002(2) 0.012(2) -0.011(2)
N31 0.054(3) 0.033(2) 0.039(3) 0.001(2) 0.010(2) -0.010(2)
C32 0.088(6) 0.040(4) 0.071(5) 0.001(3) 0.003(4) -0.018(3)
C33 0.074(5) 0.055(4) 0.052(4) 0.011(3) -0.002(3) -0.003(4)

loop_
_atom_type_symbol
_atom_type_description
_atom_type_scat_dispersion_real
_atom_type_scat_dispersion_imag
_atom_type_scat_source
C C 0.0033 0.0016 'International Tables Vol C Tables 4.2.6.8 and 6.1.1.4'
H H 0.0000 0.0000 'International Tables Vol C Tables 4.2.6.8 and 6.1.1.4'
N N 0.0061 0.0033 'International Tables Vol C Tables 4.2.6.8 and 6.1.1.4'
O O 0.0106 0.0060 'International Tables Vol C Tables 4.2.6.8 and 6.1.1.4'
Fe Fe 0.3463 0.8444 'International Tables Vol C Tables 4.2.6.8 and 6.1.1.4'
Ho Ho -0.2175 4.6783 'International Tables Vol C Tables 4.2.6.8 and 6.1.1.4'

loop_
_geom_angle_atom_site_label_1
_geom_angle_atom_site_label_2
_geom_angle_atom_site_label_3
_geom_angle
_geom_angle_site_symmetry_1
_geom_angle_site_symmetry_3
_geom_angle_publ_flag
O3 Ho1 O3 80.52(18) . 2 ?
O3 Ho1 O1 141.84(12) . . ?
O3 Ho1 O1 109.16(13) 2 . ?
O3 Ho1 O1 109.16(13) . 2 ?
O3 Ho1 O1 141.84(12) 2 2 ?
O1 Ho1 O1 86.18(18) . 2 ?
O3 Ho1 O2 76.35(12) . . ?
O3 Ho1 O2 144.99(12) 2 . ?
O1 Ho1 O2 75.95(12) . . ?
O1 Ho1 O2 71.63(12) 2 . ?
O3 Ho1 O2 144.99(12) . 2 ?
O3 Ho1 O2 76.35(12) 2 2 ?
O1 Ho1 O2 71.63(12) . 2 ?
O1 Ho1 O2 75.95(12) 2 2 ?
O2 Ho1 O2 135.08(18) . 2 ?
O3 Ho1 N1 73.51(12) . 2 ?
O3 Ho1 N1 76.71(13) 2 2 ?
O1 Ho1 N1 144.10(13) . 2 ?
O1 Ho1 N1 71.43(13) 2 2 ?
O2 Ho1 N1 120.14(12) . 2 ?
O2 Ho1 N1 75.83(12) 2 2 ?
O3 Ho1 N1 76.71(13) . . ?
O3 Ho1 N1 73.51(12) 2 . ?
O1 Ho1 N1 71.43(13) . . ?
O1 Ho1 N1 144.10(13) 2 . ?
O2 Ho1 N1 75.83(12) . . ?
O2 Ho1 N1 120.13(12) 2 . ?
N1 Ho1 N1 140.66(19) 2 . ?
C1 Fe1 C1 180.0(5) 7_455 . ?
C1 Fe1 C2 89.49(19) 7_455 7_455 ?
C1 Fe1 C2 90.51(19) . 7_455 ?
C1 Fe1 C2 90.51(19) 7_455 . ?
C1 Fe1 C2 89.49(19) . . ?
C2 Fe1 C2 180.0(3) 7_455 . ?
C1 Fe1 C3 89.8(2) 7_455 7_455 ?
C1 Fe1 C3 90.2(2) . 7_455 ?
C2 Fe1 C3 91.1(2) 7_455 7_455 ?
C2 Fe1 C3 88.9(2) . 7_455 ?
C1 Fe1 C3 90.2(2) 7_455 . ?
C1 Fe1 C3 89.8(2) . . ?
C2 Fe1 C3 88.9(2) 7_455 . ?
C2 Fe1 C3 91.1(2) . . ?
C3 Fe1 C3 180.0(4) 7_455 . ?
N1 C1 Fe1 179.2(4) . . ?
C1 N1 Ho1 177.8(4) . . ?
N2 C2 Fe1 179.1(5) . . ?
N3 C3 Fe1 179.1(5) . . ?
C11 O1 Ho1 130.1(3) . . ?
O1 C11 N11 123.9(5) . . ?
O1 C11 H11 118.1 . . ?
N11 C11 H11 118.1 . . ?
C11 N11 C13 121.1(5) . . ?
C11 N11 C12 121.2(5) . . ?
C13 N11 C12 117.5(4) . . ?
N11 C12 H12A 109.5 . . ?
N11 C12 H12B 109.5 . . ?
H12A C12 H12B 109.5 . . ?
N11 C12 H12C 109.5 . . ?
H12A C12 H12C 109.5 . . ?
H12B C12 H12C 109.5 . . ?
N11 C13 H13A 109.5 . . ?
N11 C13 H13B 109.5 . . ?
H13A C13 H13B 109.5 . . ?
N11 C13 H13C 109.5 . . ?
H13A C13 H13C 109.5 . . ?
H13B C13 H13C 109.5 . . ?
C21 O2 Ho1 128.0(3) . . ?
O2 C21 N21 125.0(5) . . ?
O2 C21 H21 117.5 . . ?
N21 C21 H21 117.5 . . ?
C21 N21 C23 121.8(4) . . ?
C21 N21 C22 120.5(4) . . ?
C23 N21 C22 117.7(4) . . ?
N21 C22 H22A 109.5 . . ?
N21 C22 H22B 109.5 . . ?
H22A C22 H22B 109.5 . . ?
N21 C22 H22C 109.5 . . ?
H22A C22 H22C 109.5 . . ?
H22B C22 H22C 109.5 . . ?
N21 C23 H23A 109.5 . . ?
N21 C23 H23B 109.5 . . ?
H23A C23 H23B 109.5 . . ?
N21 C23 H23C 109.5 . . ?
H23A C23 H23C 109.5 . . ?
H23B C23 H23C 109.5 . . ?
C31 O3 Ho1 136.0(3) . . ?
O3 C31 N31 123.9(5) . . ?
O3 C31 H31 118.0 . . ?
N31 C31 H31 118.0 . . ?
C31 N31 C33 121.0(5) . . ?
C31 N31 C32 120.4(5) . . ?
C33 N31 C32 118.5(5) . . ?
N31 C32 H32A 109.5 . . ?
N31 C32 H32B 109.5 . . ?
H32A C32 H32B 109.5 . . ?
N31 C32 H32C 109.5 . . ?
H32A C32 H32C 109.5 . . ?
H32B C32 H32C 109.5 . . ?
N31 C33 H33A 109.5 . . ?
N31 C33 H33B 109.5 . . ?
H33A C33 H33B 109.5 . . ?
N31 C33 H33C 109.5 . . ?
H33A C33 H33C 109.5 . . ?
H33B C33 H33C 109.5 . . ?

loop_
_geom_bond_atom_site_label_1
_geom_bond_atom_site_label_2
_geom_bond_distance
_geom_bond_site_symmetry_2
_geom_bond_publ_flag
Ho1 O3 2.317(3) . ?
Ho1 O3 2.317(3) 2 ?
Ho1 O1 2.348(3) . ?
Ho1 O1 2.348(3) 2 ?
Ho1 O2 2.369(3) . ?
Ho1 O2 2.369(3) 2 ?
Ho1 N1 2.483(4) 2 ?
Ho1 N1 2.483(4) . ?
Fe1 C1 1.931(4) 7_455 ?
Fe1 C1 1.931(4) . ?
Fe1 C2 1.957(5) 7_455 ?
Fe1 C2 1.957(5) . ?
Fe1 C3 1.957(6) 7_455 ?
Fe1 C3 1.957(6) . ?
C1 N1 1.153(5) . ?
C2 N2 1.149(7) . ?
C3 N3 1.150(7) . ?
O1 C11 1.252(7) . ?
C11 N11 1.302(6) . ?
C11 H11 0.9300 . ?
N11 C13 1.453(7) . ?
N11 C12 1.458(7) . ?
C12 H12A 0.9600 . ?
C12 H12B 0.9600 . ?
C12 H12C 0.9600 . ?
C13 H13A 0.9600 . ?
C13 H13B 0.9600 . ?
C13 H13C 0.9600 . ?
O2 C21 1.248(5) . ?
C21 N21 1.304(6) . ?
C21 H21 0.9300 . ?
N21 C23 1.457(6) . ?
N21 C22 1.459(6) . ?
C22 H22A 0.9600 . ?
C22 H22B 0.9600 . ?
C22 H22C 0.9600 . ?
C23 H23A 0.9600 . ?
C23 H23B 0.9600 . ?
C23 H23C 0.9600 . ?
O3 C31 1.251(6) . ?
C31 N31 1.306(7) . ?
C31 H31 0.9300 . ?
N31 C33 1.447(7) . ?
N31 C32 1.457(7) . ?
C32 H32A 0.9600 . ?
C32 H32B 0.9600 . ?
C32 H32C 0.9600 . ?
C33 H33A 0.9600 . ?
C33 H33B 0.9600 . ?
C33 H33C 0.9600 . ?
